data_7049366
loop_
_publ_author_name
'Lee, Chien-Ming'
'Sankaralingam, Muniyandi'
'Chuo, Chi-He'
'Tseng, Tzu-Hsien'
'Chen, Peter P.-Y.'
'Chiang, Ming-Hsi'
'Li, Xiao-Xi'
'Lee, Yong-Min'
'Nam, Wonwoo'

_publ_section_title
;
 A Mn(iv)-peroxo complex in the reactions with proton donors.
;
_journal_issue 16
_journal_name_full 'Dalton transactions (Cambridge, England : 2003)'
_journal_page_first 5203
_journal_page_last 5213
_journal_paper_doi 10.1039/c9dt00649d
_journal_volume 48
_journal_year 2019
_chemical_formula_sum 'C69 H71 Mn N P3 S4 Si3'
_chemical_formula_weight 1274.62
_space_group_crystal_system monoclinic
_space_group_IT_number 14
_space_group_name_Hall '-P 2ybc'
_space_group_name_H-M_alt 'P 1 21/c 1'
_symmetry_space_group_name_Hall '-P 2ybc'
_symmetry_space_group_name_H-M 'P 1 21/c 1'
_atom_sites_solution_hydrogens geom
_audit_creation_method SHELXL-2018/3
_audit_update_record
;
2019-03-10 deposited with the CCDC.    2019-03-19 downloaded from the CCDC.
;
_cell_angle_alpha 90
_cell_angle_beta 99.8295(6)
_cell_angle_gamma 90
_cell_formula_units_Z 4
_cell_length_a 14.0964(2)
_cell_length_b 27.5253(4)
_cell_length_c 17.3067(2)
_cell_measurement_reflns_used 39670
_cell_measurement_temperature 150(2)
_cell_measurement_theta_max 27.50
_cell_measurement_theta_min 1.40
_cell_volume 6616.55(16)
_computing_cell_refinement DENZO-SMN
_computing_data_collection 'NONIUS COLLECT'
_computing_data_reduction DENZO-SMN
_computing_molecular_graphics 'Bruker SHELXTL'
_computing_publication_material 'Bruker SHELXTL'
_computing_structure_refinement 'SHELXL-2018/3 (Sheldrick, 2018)'
_computing_structure_solution 'SHELXS-97 (Sheldrick 2008)'
_diffrn_ambient_temperature 150(2)
_diffrn_measured_fraction_theta_full 0.999
_diffrn_measured_fraction_theta_max 0.999
_diffrn_measurement_device_type 'NONIUS KappaCCD'
_diffrn_measurement_method '\w scans'
_diffrn_radiation_type MoK\a
_diffrn_radiation_wavelength 0.71073
_diffrn_reflns_av_R_equivalents 0.0368
_diffrn_reflns_av_unetI/netI 0.0438
_diffrn_reflns_Laue_measured_fraction_full 0.999
_diffrn_reflns_Laue_measured_fraction_max 0.999
_diffrn_reflns_limit_h_max 16
_diffrn_reflns_limit_h_min -16
_diffrn_reflns_limit_k_max 32
_diffrn_reflns_limit_k_min -32
_diffrn_reflns_limit_l_max 20
_diffrn_reflns_limit_l_min -20
_diffrn_reflns_number 32273
_diffrn_reflns_point_group_measured_fraction_full 0.999
_diffrn_reflns_point_group_measured_fraction_max 0.999
_diffrn_reflns_theta_full 25.000
_diffrn_reflns_theta_max 25.000
_diffrn_reflns_theta_min 1.642
_exptl_absorpt_coefficient_mu 0.494
_exptl_absorpt_correction_T_max 0.902
_exptl_absorpt_correction_T_min 0.831
_exptl_absorpt_correction_type multi-scan
_exptl_absorpt_process_details 'SORTAV (Blessing, 1995)'
_exptl_crystal_colour dark-brown
_exptl_crystal_density_diffrn 1.280
_exptl_crystal_description rod
_exptl_crystal_F_000 2672
_exptl_crystal_size_max 0.50
_exptl_crystal_size_mid 0.25
_exptl_crystal_size_min 0.20
_refine_diff_density_max 2.263
_refine_diff_density_min -1.098
_refine_diff_density_rms 0.097
_refine_ls_extinction_method none
_refine_ls_goodness_of_fit_ref 1.115
_refine_ls_hydrogen_treatment constr
_refine_ls_matrix_type full
_refine_ls_number_parameters 727
_refine_ls_number_reflns 11652
_refine_ls_number_restraints 24
_refine_ls_restrained_S_all 1.129
_refine_ls_R_factor_all 0.0714
_refine_ls_R_factor_gt 0.0531
_refine_ls_shift/su_max 0.001
_refine_ls_shift/su_mean 0.000
_refine_ls_structure_factor_coef Fsqd
_refine_ls_weighting_details 'w=1/[\s^2^(Fo^2^)+(0.0991P)^2^+3.1006P] where P=(Fo^2^+2Fc^2^)/3'
_refine_ls_weighting_scheme calc
_refine_ls_wR_factor_gt 0.1581
_refine_ls_wR_factor_ref 0.1674
_reflns_Friedel_coverage 0.000
_reflns_number_gt 8914
_reflns_number_total 11652
_reflns_threshold_expression 'I > 2\s(I)'
_cod_data_source_file c9dt00649d2.cif
_cod_data_source_block ic14974
_cod_depositor_comments 'Adding full bibliography for 7049365--7049369.cif.'
_cod_database_code 7049366
_shelx_shelxl_version_number 2018/3
_shelx_space_group_comment
; 
The symmetry employed for this shelxl refinement is uniquely defined 
by the following loop, which should always be used as a source of 
symmetry information in preference to the above space-group names. 
They are only intended as comments. 
;

loop_
_space_group_symop_operation_xyz
'x, y, z'
'-x, y+1/2, -z+1/2'
'-x, -y, -z'
'x, -y-1/2, z-1/2'

loop_
_atom_site_label
_atom_site_type_symbol
_atom_site_fract_x
_atom_site_fract_y
_atom_site_fract_z
_atom_site_U_iso_or_equiv
_atom_site_adp_type
_atom_site_occupancy
_atom_site_site_symmetry_order
_atom_site_calc_flag
_atom_site_refinement_flags_posn
_atom_site_refinement_flags_adp
Mn Mn 1.65260(3) 0.20120(2) 0.42669(3) 0.02489(15) Uani 1 1 d . U
S1 S 1.51253(6) 0.24813(3) 0.39240(6) 0.0313(2) Uani 1 1 d . .
S2 S 1.68795(6) 0.13088(3) 0.35582(5) 0.0290(2) Uani 1 1 d . .
S3 S 1.79282(6) 0.24156(3) 0.49188(5) 0.0274(2) Uani 1 1 d . .
P1 P 1.69425(6) 0.23959(3) 0.31789(5) 0.0225(2) Uani 1 1 d . .
Si1 Si 1.33453(7) 0.32336(4) 0.32221(7) 0.0366(3) Uani 1 1 d . .
Si2 Si 1.65226(7) 0.04525(4) 0.21297(6) 0.0315(2) Uani 1 1 d . .
Si3 Si 2.00814(7) 0.28879(4) 0.55104(6) 0.0338(3) Uani 1 1 d . .
C1 C 1.6159(2) 0.29053(12) 0.2888(2) 0.0249(7) Uani 1 1 d . .
C2 C 1.5296(2) 0.28998(12) 0.31883(19) 0.0257(8) Uani 1 1 d . .
C3 C 1.4567(2) 0.32473(13) 0.2920(2) 0.0269(8) Uani 1 1 d . .
C4 C 1.4785(3) 0.36023(13) 0.2403(2) 0.0332(9) Uani 1 1 d . .
H4 H 1.430985 0.383896 0.221784 0.040 Uiso 1 1 calc R U
C5 C 1.5662(3) 0.36260(13) 0.2147(2) 0.0344(9) Uani 1 1 d . .
H5 H 1.579164 0.388327 0.181391 0.041 Uiso 1 1 calc R U
C6 C 1.6349(2) 0.32720(13) 0.2379(2) 0.0287(8) Uani 1 1 d . .
H6 H 1.694480 0.327852 0.219284 0.034 Uiso 1 1 calc R U
C7 C 1.2557(3) 0.37053(18) 0.2652(3) 0.0558(12) Uani 1 1 d . .
H7A H 1.255141 0.365762 0.209002 0.084 Uiso 1 1 calc R U
H7B H 1.280818 0.402950 0.280600 0.084 Uiso 1 1 calc R U
H7C H 1.190056 0.367510 0.276204 0.084 Uiso 1 1 calc R U
C8 C 1.3477(3) 0.3391(2) 0.4287(3) 0.0589(13) Uani 1 1 d . .
H8A H 1.284433 0.338216 0.444845 0.088 Uiso 1 1 calc R U
H8B H 1.375247 0.371696 0.437390 0.088 Uiso 1 1 calc R U
H8C H 1.390465 0.315467 0.459597 0.088 Uiso 1 1 calc R U
C9 C 1.2730(3) 0.26359(18) 0.3010(3) 0.0616(14) Uani 1 1 d . .
H9A H 1.308027 0.238522 0.334615 0.092 Uiso 1 1 calc R U
H9B H 1.271671 0.255062 0.245850 0.092 Uiso 1 1 calc R U
H9C H 1.206919 0.265801 0.311400 0.092 Uiso 1 1 calc R U
C10 C 1.6793(2) 0.19779(12) 0.2363(2) 0.0239(7) Uani 1 1 d . .
C11 C 1.6762(2) 0.14795(12) 0.25632(19) 0.0241(7) Uani 1 1 d . .
C12 C 1.6628(2) 0.11268(13) 0.1960(2) 0.0263(8) Uani 1 1 d . .
C13 C 1.6518(3) 0.12942(14) 0.1189(2) 0.0343(9) Uani 1 1 d . .
H13 H 1.642566 0.106188 0.077747 0.041 Uiso 1 1 calc R U
C14 C 1.6537(3) 0.17848(14) 0.0992(2) 0.0330(8) Uani 1 1 d . .
H14 H 1.645479 0.188239 0.045806 0.040 Uiso 1 1 calc R U
C15 C 1.6677(2) 0.21265(13) 0.1584(2) 0.0297(8) Uani 1 1 d . .
H15 H 1.669382 0.246228 0.146032 0.036 Uiso 1 1 calc R U
C16 C 1.6211(3) 0.01476(16) 0.1150(2) 0.0463(10) Uani 1 1 d . .
H16A H 1.671190 0.021720 0.083633 0.069 Uiso 1 1 calc R U
H16B H 1.559095 0.027054 0.087680 0.069 Uiso 1 1 calc R U
H16C H 1.616708 -0.020408 0.122419 0.069 Uiso 1 1 calc R U
C17 C 1.7693(3) 0.02021(15) 0.2634(3) 0.0471(11) Uani 1 1 d . .
H17A H 1.788503 0.036742 0.313758 0.071 Uiso 1 1 calc R U
H17B H 1.818529 0.025378 0.230508 0.071 Uiso 1 1 calc R U
H17C H 1.762401 -0.014666 0.272355 0.071 Uiso 1 1 calc R U
C18 C 1.5527(3) 0.03001(14) 0.2669(2) 0.0393(9) Uani 1 1 d . .
H18A H 1.554437 -0.004811 0.278920 0.059 Uiso 1 1 calc R U
H18B H 1.490853 0.038170 0.234392 0.059 Uiso 1 1 calc R U
H18C H 1.560461 0.048630 0.315855 0.059 Uiso 1 1 calc R U
C19 C 1.8177(2) 0.26107(12) 0.3397(2) 0.0242(7) Uani 1 1 d . .
C20 C 1.8570(2) 0.26323(12) 0.4201(2) 0.0243(7) Uani 1 1 d . .
C21 C 1.9514(2) 0.28274(12) 0.4441(2) 0.0272(8) Uani 1 1 d . .
C22 C 2.0002(2) 0.29758(13) 0.3847(2) 0.0309(8) Uani 1 1 d . .
H22 H 2.062972 0.310773 0.399339 0.037 Uiso 1 1 calc R U
C23 C 1.9629(2) 0.29426(13) 0.3056(2) 0.0320(8) Uani 1 1 d . .
H23 H 1.999609 0.304402 0.267279 0.038 Uiso 1 1 calc R U
C24 C 1.8703(2) 0.27575(13) 0.2833(2) 0.0290(8) Uani 1 1 d . .
H24 H 1.843238 0.273186 0.229277 0.035 Uiso 1 1 calc R U
C25 C 2.0242(3) 0.22930(16) 0.6017(2) 0.0448(10) Uani 1 1 d . .
H25A H 1.962117 0.218001 0.613011 0.067 Uiso 1 1 calc R U
H25B H 2.069800 0.232816 0.650936 0.067 Uiso 1 1 calc R U
H25C H 2.049345 0.205628 0.568021 0.067 Uiso 1 1 calc R U
C26 C 2.1321(3) 0.3143(2) 0.5544(3) 0.0618(14) Uani 1 1 d . .
H26A H 2.168867 0.310892 0.607539 0.093 Uiso 1 1 calc R U
H26B H 2.127475 0.348788 0.540023 0.093 Uiso 1 1 calc R U
H26C H 2.164818 0.296644 0.517385 0.093 Uiso 1 1 calc R U
C27 C 1.9388(4) 0.33176(19) 0.6036(3) 0.0647(14) Uani 1 1 d . .
H27A H 1.876390 0.317377 0.607938 0.097 Uiso 1 1 calc R U
H27B H 1.928708 0.362304 0.574203 0.097 Uiso 1 1 calc R U
H27C H 1.975043 0.338179 0.656114 0.097 Uiso 1 1 calc R U
C28 C 1.48692(18) 0.17200(12) 0.53760(18) 0.0531(10) Uani 1 1 d G U
C29 C 1.4519(2) 0.21527(9) 0.56308(19) 0.0596(12) Uani 1 1 d G U
H29 H 1.493215 0.242593 0.573694 0.072 Uiso 1 1 calc R U
C30 C 1.3563(2) 0.21858(12) 0.57302(19) 0.0659(12) Uani 1 1 d G U
H30 H 1.332322 0.248157 0.590432 0.079 Uiso 1 1 calc R U
C31 C 1.29577(17) 0.17861(16) 0.55748(19) 0.0932(17) Uani 1 1 d G U
H31 H 1.230452 0.180868 0.564276 0.112 Uiso 1 1 calc R U
C32 C 1.3308(3) 0.13533(13) 0.53200(19) 0.0837(18) Uani 1 1 d G U
H32 H 1.289474 0.108013 0.521382 0.100 Uiso 1 1 calc R U
C33 C 1.4264(3) 0.13203(9) 0.52206(18) 0.0660(14) Uani 1 1 d G U
H33 H 1.450367 0.102448 0.504644 0.079 Uiso 1 1 calc R U
S4 S 1.61376(8) 0.16433(5) 0.53361(7) 0.0512(3) Uani 1 1 d . U
P2 P 0.11581(6) -0.02729(3) 0.20186(5) 0.0236(2) Uani 1 1 d . .
P3 P 0.19835(6) 0.06113(3) 0.28733(5) 0.0241(2) Uani 1 1 d . .
N1 N 0.1452(2) 0.02715(10) 0.21986(17) 0.0263(6) Uani 1 1 d . .
C34 C 0.0944(2) -0.06192(13) 0.2856(2) 0.0288(8) Uani 1 1 d . .
C35 C 0.1656(3) -0.09188(13) 0.3257(2) 0.0355(9) Uani 1 1 d . .
H35 H 0.224060 -0.097094 0.306579 0.043 Uiso 1 1 calc R U
C36 C 0.1492(3) -0.11421(15) 0.3949(3) 0.0492(11) Uani 1 1 d . .
H36 H 0.197067 -0.134878 0.422859 0.059 Uiso 1 1 calc R U
C37 C 0.0651(4) -0.10672(17) 0.4229(3) 0.0530(12) Uani 1 1 d . .
H37 H 0.055136 -0.122114 0.470002 0.064 Uiso 1 1 calc R U
C38 C -0.0050(3) -0.07692(19) 0.3829(3) 0.0578(13) Uani 1 1 d . .
H38 H -0.063371 -0.071939 0.402196 0.069 Uiso 1 1 calc R U
C39 C 0.0095(3) -0.05433(16) 0.3149(2) 0.0436(10) Uani 1 1 d . .
H39 H -0.038666 -0.033445 0.287859 0.052 Uiso 1 1 calc R U
C40 C 0.0035(2) -0.02642(12) 0.1338(2) 0.0257(8) Uani 1 1 d . .
C41 C -0.0521(3) -0.06768(14) 0.1182(2) 0.0382(9) Uani 1 1 d . .
H41 H -0.031507 -0.097408 0.143479 0.046 Uiso 1 1 calc R U
C42 C -0.1386(3) -0.06576(16) 0.0654(3) 0.0459(11) Uani 1 1 d . .
H42 H -0.176757 -0.094184 0.054659 0.055 Uiso 1 1 calc R U
C43 C -0.1687(3) -0.02254(17) 0.0286(2) 0.0432(10) Uani 1 1 d . .
H43 H -0.227282 -0.021379 -0.007879 0.052 Uiso 1 1 calc R U
C44 C -0.1141(3) 0.01882(16) 0.0446(2) 0.0422(10) Uani 1 1 d . .
H44 H -0.135527 0.048614 0.019934 0.051 Uiso 1 1 calc R U
C45 C -0.0270(3) 0.01711(14) 0.0972(2) 0.0332(9) Uani 1 1 d . .
H45 H 0.011031 0.045587 0.107867 0.040 Uiso 1 1 calc R U
C46 C 0.2058(2) -0.05817(12) 0.15755(19) 0.0245(7) Uani 1 1 d . .
C47 C 0.1895(2) -0.10296(13) 0.1210(2) 0.0284(8) Uani 1 1 d . .
H47 H 0.129523 -0.118878 0.120006 0.034 Uiso 1 1 calc R U
C48 C 0.2600(3) -0.12468(13) 0.0861(2) 0.0308(8) Uani 1 1 d . .
H48 H 0.247752 -0.155173 0.060632 0.037 Uiso 1 1 calc R U
C49 C 0.3479(3) -0.10235(14) 0.0880(2) 0.0316(8) Uani 1 1 d . .
H49 H 0.396278 -0.117517 0.064268 0.038 Uiso 1 1 calc R U
C50 C 0.3654(3) -0.05784(14) 0.1244(2) 0.0341(9) Uani 1 1 d . .
H50 H 0.426010 -0.042418 0.126254 0.041 Uiso 1 1 calc R U
C51 C 0.2941(2) -0.03564(13) 0.1584(2) 0.0307(8) Uani 1 1 d . .
H51 H 0.305934 -0.004710 0.182452 0.037 Uiso 1 1 calc R U
C52 C 0.2883(2) 0.09540(12) 0.2488(2) 0.0270(8) Uani 1 1 d . .
C53 C 0.2833(3) 0.09749(14) 0.1679(2) 0.0352(9) Uani 1 1 d . .
H53 H 0.233957 0.080490 0.134249 0.042 Uiso 1 1 calc R U
C54 C 0.3503(3) 0.12441(17) 0.1367(3) 0.0480(11) Uani 1 1 d . .
H54 H 0.347397 0.125438 0.081437 0.058 Uiso 1 1 calc R U
C55 C 0.4204(3) 0.14949(15) 0.1842(3) 0.0466(11) Uani 1 1 d . .
H55 H 0.465451 0.168219 0.161839 0.056 Uiso 1 1 calc R U
C56 C 0.4265(3) 0.14793(16) 0.2636(3) 0.0461(11) Uani 1 1 d . .
H56 H 0.475664 0.165567 0.296303 0.055 Uiso 1 1 calc R U
C57 C 0.3607(3) 0.12051(15) 0.2971(2) 0.0392(9) Uani 1 1 d . .
H57 H 0.365405 0.119046 0.352506 0.047 Uiso 1 1 calc R U
C58 C 0.2563(3) 0.02883(13) 0.3731(2) 0.0296(8) Uani 1 1 d . .
C59 C 0.3469(3) 0.00811(14) 0.3733(2) 0.0373(9) Uani 1 1 d . .
H59 H 0.380737 0.014317 0.331322 0.045 Uiso 1 1 calc R U
C60 C 0.3872(3) -0.02147(16) 0.4349(3) 0.0504(11) Uani 1 1 d . .
H60 H 0.448323 -0.035961 0.434910 0.061 Uiso 1 1 calc R U
C61 C 0.3385(4) -0.02991(16) 0.4962(3) 0.0537(12) Uani 1 1 d . .
H61 H 0.366736 -0.049906 0.538703 0.064 Uiso 1 1 calc R U
C62 C 0.2492(4) -0.00964(17) 0.4964(2) 0.0535(12) Uani 1 1 d . .
H62 H 0.216147 -0.015838 0.538850 0.064 Uiso 1 1 calc R U
C63 C 0.2074(3) 0.01987(15) 0.4348(2) 0.0416(10) Uani 1 1 d . .
H63 H 0.145803 0.033827 0.434867 0.050 Uiso 1 1 calc R U
C64 C 0.1138(2) 0.10186(13) 0.3188(2) 0.0289(8) Uani 1 1 d . .
C65 C 0.1439(3) 0.14214(15) 0.3642(3) 0.0463(11) Uani 1 1 d . .
H65 H 0.210459 0.149881 0.375918 0.056 Uiso 1 1 calc R U
C66 C 0.0777(3) 0.17115(16) 0.3925(3) 0.0559(12) Uani 1 1 d . .
H66 H 0.098810 0.198664 0.423859 0.067 Uiso 1 1 calc R U
C67 C -0.0192(3) 0.16022(15) 0.3752(3) 0.0462(11) Uani 1 1 d . .
H67 H -0.064547 0.179656 0.395993 0.055 Uiso 1 1 calc R U
C68 C -0.0501(3) 0.12143(16) 0.3281(3) 0.0497(11) Uani 1 1 d . .
H68 H -0.116966 0.114707 0.314704 0.060 Uiso 1 1 calc R U
C69 C 0.0157(3) 0.09210(15) 0.3002(3) 0.0409(10) Uani 1 1 d . .
H69 H -0.006126 0.065020 0.267961 0.049 Uiso 1 1 calc R U

loop_
_atom_site_aniso_label
_atom_site_aniso_U_11
_atom_site_aniso_U_22
_atom_site_aniso_U_33
_atom_site_aniso_U_23
_atom_site_aniso_U_13
_atom_site_aniso_U_12
Mn 0.0243(3) 0.0229(3) 0.0286(3) -0.0008(2) 0.0079(2) 0.0008(2)
S1 0.0268(4) 0.0329(5) 0.0362(5) 0.0082(4) 0.0111(4) 0.0054(4)
S2 0.0382(5) 0.0220(5) 0.0278(5) 0.0016(4) 0.0081(4) 0.0025(4)
S3 0.0266(4) 0.0305(5) 0.0250(5) -0.0009(4) 0.0044(3) -0.0026(4)
P1 0.0218(4) 0.0205(5) 0.0257(5) 0.0004(4) 0.0056(3) -0.0004(3)
Si1 0.0294(5) 0.0404(7) 0.0407(6) 0.0035(5) 0.0083(4) 0.0120(5)
Si2 0.0334(5) 0.0236(5) 0.0388(6) -0.0047(4) 0.0100(4) -0.0021(4)
Si3 0.0311(5) 0.0331(6) 0.0343(6) -0.0018(5) -0.0025(4) -0.0057(4)
C1 0.0251(17) 0.0222(18) 0.0264(18) -0.0013(14) 0.0015(14) 0.0006(14)
C2 0.0276(17) 0.0233(19) 0.0252(18) -0.0017(14) 0.0016(14) 0.0005(14)
C3 0.0271(17) 0.0253(19) 0.0272(18) -0.0027(15) 0.0015(14) 0.0040(14)
C4 0.038(2) 0.026(2) 0.033(2) 0.0015(16) 0.0002(16) 0.0064(16)
C5 0.043(2) 0.024(2) 0.035(2) 0.0070(16) 0.0042(17) 0.0003(16)
C6 0.0297(18) 0.0252(19) 0.032(2) 0.0007(15) 0.0061(15) -0.0039(15)
C7 0.048(3) 0.061(3) 0.059(3) 0.004(2) 0.011(2) 0.025(2)
C8 0.065(3) 0.074(4) 0.041(3) 0.007(2) 0.017(2) 0.034(3)
C9 0.031(2) 0.054(3) 0.099(4) 0.005(3) 0.010(2) 0.002(2)
C10 0.0216(16) 0.0231(18) 0.0275(18) -0.0016(14) 0.0060(14) -0.0028(13)
C11 0.0203(16) 0.0252(19) 0.0278(18) 0.0015(15) 0.0068(13) -0.0012(14)
C12 0.0235(17) 0.0270(19) 0.0302(19) -0.0026(15) 0.0097(14) -0.0018(14)
C13 0.036(2) 0.035(2) 0.033(2) -0.0064(17) 0.0110(16) -0.0087(17)
C14 0.040(2) 0.034(2) 0.0248(19) -0.0010(16) 0.0061(15) -0.0047(17)
C15 0.0291(18) 0.029(2) 0.032(2) 0.0035(16) 0.0079(15) -0.0020(15)
C16 0.055(3) 0.036(2) 0.050(3) -0.015(2) 0.015(2) -0.009(2)
C17 0.041(2) 0.029(2) 0.069(3) -0.004(2) 0.002(2) 0.0024(18)
C18 0.044(2) 0.031(2) 0.045(2) -0.0010(18) 0.0148(18) -0.0085(17)
C19 0.0214(16) 0.0205(18) 0.0312(19) -0.0034(14) 0.0064(14) 0.0013(13)
C20 0.0239(17) 0.0165(17) 0.033(2) -0.0029(14) 0.0057(14) 0.0025(13)
C21 0.0237(17) 0.0209(18) 0.035(2) -0.0028(15) 0.0007(14) 0.0010(14)
C22 0.0235(17) 0.028(2) 0.042(2) -0.0020(16) 0.0067(16) -0.0027(15)
C23 0.0271(18) 0.032(2) 0.040(2) 0.0001(17) 0.0129(16) -0.0032(15)
C24 0.0287(18) 0.028(2) 0.0303(19) -0.0017(16) 0.0059(15) -0.0032(15)
C25 0.041(2) 0.056(3) 0.035(2) 0.014(2) 0.0000(18) 0.001(2)
C26 0.048(3) 0.077(4) 0.054(3) 0.018(3) -0.011(2) -0.027(2)
C27 0.071(3) 0.057(3) 0.061(3) -0.030(3) -0.004(2) 0.006(3)
C28 0.0492(14) 0.065(3) 0.046(3) 0.008(2) 0.009(2) 0.0124(19)
C29 0.069(2) 0.054(3) 0.054(3) 0.000(2) 0.004(2) 0.010(3)
C30 0.093(3) 0.063(3) 0.049(3) 0.018(2) 0.035(3) 0.034(2)
C31 0.040(3) 0.184(5) 0.053(3) 0.006(4) 0.000(2) -0.020(3)
C32 0.097(4) 0.120(4) 0.030(2) -0.007(3) -0.001(2) -0.089(3)
C33 0.106(4) 0.047(3) 0.035(2) -0.008(2) -0.016(3) 0.011(2)
S4 0.0532(6) 0.0613(8) 0.0440(6) 0.0242(5) 0.0224(5) 0.0181(6)
P2 0.0240(4) 0.0191(5) 0.0277(5) -0.0006(4) 0.0043(4) -0.0001(3)
P3 0.0257(4) 0.0197(5) 0.0269(5) -0.0016(4) 0.0048(4) 0.0004(4)
N1 0.0301(15) 0.0204(15) 0.0285(16) -0.0004(12) 0.0054(12) 0.0004(12)
C34 0.0340(19) 0.0212(18) 0.031(2) 0.0010(15) 0.0056(15) -0.0024(15)
C35 0.041(2) 0.026(2) 0.038(2) 0.0034(17) 0.0027(17) 0.0026(16)
C36 0.063(3) 0.030(2) 0.050(3) 0.015(2) -0.002(2) 0.002(2)
C37 0.071(3) 0.048(3) 0.042(3) 0.013(2) 0.017(2) -0.012(2)
C38 0.055(3) 0.065(3) 0.061(3) 0.014(3) 0.034(2) 0.000(2)
C39 0.038(2) 0.045(3) 0.049(3) 0.013(2) 0.0127(19) 0.0053(19)
C40 0.0239(17) 0.0253(19) 0.0280(19) -0.0010(15) 0.0049(14) 0.0010(14)
C41 0.032(2) 0.029(2) 0.053(3) -0.0052(18) 0.0044(18) -0.0003(16)
C42 0.031(2) 0.044(3) 0.060(3) -0.021(2) 0.0007(19) -0.0066(18)
C43 0.029(2) 0.065(3) 0.033(2) -0.009(2) -0.0016(16) 0.005(2)
C44 0.041(2) 0.049(3) 0.034(2) 0.0084(19) 0.0010(17) 0.014(2)
C45 0.0334(19) 0.035(2) 0.031(2) 0.0003(17) 0.0048(16) 0.0027(16)
C46 0.0268(17) 0.0213(18) 0.0254(18) 0.0021(14) 0.0044(14) 0.0036(14)
C47 0.0286(18) 0.0238(19) 0.033(2) -0.0006(15) 0.0051(15) -0.0036(15)
C48 0.041(2) 0.0225(19) 0.029(2) -0.0032(15) 0.0080(16) 0.0020(16)
C49 0.034(2) 0.034(2) 0.0280(19) -0.0004(16) 0.0084(15) 0.0063(16)
C50 0.0274(18) 0.039(2) 0.036(2) -0.0026(18) 0.0064(15) -0.0012(16)
C51 0.0314(19) 0.027(2) 0.033(2) -0.0070(16) 0.0035(15) -0.0050(15)
C52 0.0253(17) 0.0196(18) 0.036(2) 0.0006(15) 0.0042(15) 0.0015(14)
C53 0.0323(19) 0.038(2) 0.034(2) 0.0089(17) 0.0016(16) -0.0038(17)
C54 0.039(2) 0.059(3) 0.046(3) 0.024(2) 0.0091(19) 0.000(2)
C55 0.031(2) 0.036(2) 0.076(3) 0.015(2) 0.018(2) -0.0007(18)
C56 0.032(2) 0.040(2) 0.067(3) -0.015(2) 0.008(2) -0.0090(18)
C57 0.032(2) 0.041(2) 0.045(2) -0.0105(19) 0.0089(17) -0.0055(17)
C58 0.040(2) 0.0245(19) 0.0232(18) -0.0010(15) 0.0019(15) -0.0020(16)
C59 0.036(2) 0.038(2) 0.036(2) 0.0033(18) 0.0010(16) 0.0033(17)
C60 0.055(3) 0.040(3) 0.050(3) 0.003(2) -0.010(2) 0.003(2)
C61 0.078(3) 0.042(3) 0.034(2) 0.010(2) -0.011(2) -0.004(2)
C62 0.081(3) 0.049(3) 0.031(2) 0.004(2) 0.011(2) -0.012(3)
C63 0.057(3) 0.036(2) 0.033(2) 0.0017(18) 0.0103(19) -0.0036(19)
C64 0.0343(19) 0.0223(19) 0.032(2) 0.0018(15) 0.0102(15) 0.0019(15)
C65 0.040(2) 0.036(2) 0.062(3) -0.014(2) 0.008(2) -0.0005(19)
C66 0.062(3) 0.037(3) 0.068(3) -0.022(2) 0.011(2) 0.012(2)
C67 0.051(3) 0.035(2) 0.057(3) 0.000(2) 0.021(2) 0.020(2)
C68 0.036(2) 0.045(3) 0.071(3) -0.005(2) 0.018(2) 0.0070(19)
C69 0.034(2) 0.035(2) 0.056(3) -0.010(2) 0.0143(18) 0.0016(17)

loop_
_atom_type_symbol
_atom_type_description
_atom_type_scat_dispersion_real
_atom_type_scat_dispersion_imag
_atom_type_scat_source
C C 0.0033 0.0016 'International Tables Vol C Tables 4.2.6.8 and 6.1.1.4'
H H 0.0000 0.0000 'International Tables Vol C Tables 4.2.6.8 and 6.1.1.4'
N N 0.0061 0.0033 'International Tables Vol C Tables 4.2.6.8 and 6.1.1.4'
Si Si 0.0817 0.0704 'International Tables Vol C Tables 4.2.6.8 and 6.1.1.4'
P P 0.1023 0.0942 'International Tables Vol C Tables 4.2.6.8 and 6.1.1.4'
S S 0.1246 0.1234 'International Tables Vol C Tables 4.2.6.8 and 6.1.1.4'
Mn Mn 0.3368 0.7283 'International Tables Vol C Tables 4.2.6.8 and 6.1.1.4'

loop_
_geom_angle_atom_site_label_1
_geom_angle_atom_site_label_2
_geom_angle_atom_site_label_3
_geom_angle
S4 Mn P1 179.23(5)
S4 Mn S1 98.23(4)
P1 Mn S1 82.12(3)
S4 Mn S3 96.85(4)
P1 Mn S3 82.38(3)
S1 Mn S3 117.24(4)
S4 Mn S2 99.07(4)
P1 Mn S2 81.29(3)
S1 Mn S2 123.77(4)
S3 Mn S2 113.13(4)
C2 S1 Mn 109.22(11)
C11 S2 Mn 106.98(12)
C20 S3 Mn 108.00(11)
C1 P1 C10 107.06(15)
C1 P1 C19 108.93(16)
C10 P1 C19 110.48(15)
C1 P1 Mn 110.68(12)
C10 P1 Mn 109.42(12)
C19 P1 Mn 110.22(12)
C9 Si1 C8 111.2(3)
C9 Si1 C7 107.0(2)
C8 Si1 C7 108.0(2)
C9 Si1 C3 112.29(19)
C8 Si1 C3 109.06(19)
C7 Si1 C3 109.13(19)
C18 Si2 C17 111.4(2)
C18 Si2 C16 105.81(19)
C17 Si2 C16 108.1(2)
C18 Si2 C12 112.67(17)
C17 Si2 C12 110.47(17)
C16 Si2 C12 108.16(18)
C25 Si3 C27 111.2(2)
C25 Si3 C26 106.2(2)
C27 Si3 C26 108.0(3)
C25 Si3 C21 112.46(18)
C27 Si3 C21 111.26(19)
C26 Si3 C21 107.42(19)
C6 C1 C2 120.9(3)
C6 C1 P1 124.4(3)
C2 C1 P1 114.7(2)
C1 C2 C3 119.8(3)
C1 C2 S1 120.6(2)
C3 C2 S1 119.6(3)
C4 C3 C2 117.0(3)
C4 C3 Si1 120.3(3)
C2 C3 Si1 122.7(3)
C5 C4 C3 123.1(3)
C6 C5 C4 119.5(3)
C5 C6 C1 119.5(3)
C15 C10 C11 121.2(3)
C15 C10 P1 123.3(3)
C11 C10 P1 115.5(2)
C12 C11 C10 119.3(3)
C12 C11 S2 121.0(3)
C10 C11 S2 119.6(3)
C13 C12 C11 117.3(3)
C13 C12 Si2 118.3(3)
C11 C12 Si2 124.3(3)
C12 C13 C14 123.4(3)
C15 C14 C13 119.0(3)
C14 C15 C10 119.8(3)
C24 C19 C20 121.2(3)
C24 C19 P1 123.9(3)
C20 C19 P1 114.9(2)
C19 C20 C21 119.5(3)
C19 C20 S3 121.3(2)
C21 C20 S3 119.1(3)
C22 C21 C20 116.6(3)
C22 C21 Si3 121.1(3)
C20 C21 Si3 122.3(3)
C23 C22 C21 124.0(3)
C22 C23 C24 118.6(3)
C19 C24 C23 120.1(3)
C29 C28 C33 120.0
C29 C28 S4 121.2(2)
C33 C28 S4 118.5(2)
C30 C29 C28 120.0
C31 C30 C29 120.0
C30 C31 C32 120.0
C31 C32 C33 120.0
C32 C33 C28 120.0
C28 S4 Mn 110.95(11)
N1 P2 C34 114.80(16)
N1 P2 C46 110.67(16)
C34 P2 C46 108.61(16)
N1 P2 C40 106.78(16)
C34 P2 C40 106.47(16)
C46 P2 C40 109.31(16)
N1 P3 C64 109.83(16)
N1 P3 C52 108.14(16)
C64 P3 C52 109.46(16)
N1 P3 C58 114.05(16)
C64 P3 C58 106.92(17)
C52 P3 C58 108.37(16)
P2 N1 P3 141.8(2)
C35 C34 C39 119.9(4)
C35 C34 P2 120.7(3)
C39 C34 P2 119.1(3)
C34 C35 C36 118.5(4)
C37 C36 C35 121.1(4)
C36 C37 C38 120.1(4)
C37 C38 C39 120.1(4)
C38 C39 C34 120.4(4)
C41 C40 C45 119.9(3)
C41 C40 P2 121.5(3)
C45 C40 P2 118.6(3)
C40 C41 C42 120.1(4)
C43 C42 C41 120.1(4)
C44 C43 C42 120.1(4)
C43 C44 C45 120.2(4)
C40 C45 C44 119.7(4)
C47 C46 C51 118.7(3)
C47 C46 P2 122.6(3)
C51 C46 P2 118.7(3)
C48 C47 C46 120.5(3)
C49 C48 C47 120.4(3)
C48 C49 C50 119.7(3)
C49 C50 C51 119.9(3)
C46 C51 C50 120.7(3)
C57 C52 C53 119.5(3)
C57 C52 P3 122.0(3)
C53 C52 P3 118.5(3)
C54 C53 C52 119.7(4)
C55 C54 C53 120.7(4)
C54 C55 C56 120.5(4)
C55 C56 C57 120.3(4)
C52 C57 C56 119.4(4)
C63 C58 C59 119.9(3)
C63 C58 P3 120.4(3)
C59 C58 P3 119.3(3)
C60 C59 C58 119.8(4)
C61 C60 C59 120.0(4)
C62 C61 C60 120.6(4)
C61 C62 C63 120.2(4)
C58 C63 C62 119.5(4)
C65 C64 C69 118.8(3)
C65 C64 P3 121.3(3)
C69 C64 P3 119.8(3)
C66 C65 C64 120.3(4)
C65 C66 C67 120.1(4)
C68 C67 C66 120.1(4)
C67 C68 C69 120.1(4)
C68 C69 C64 120.5(4)

loop_
_geom_bond_atom_site_label_1
_geom_bond_atom_site_label_2
_geom_bond_distance
Mn S4 2.2583(11)
Mn P1 2.3203(10)
Mn S1 2.3494(10)
Mn S3 2.3775(10)
Mn S2 2.3891(10)
S1 C2 1.764(4)
S2 C11 1.765(3)
S3 C20 1.761(4)
P1 C1 1.802(3)
P1 C10 1.805(3)
P1 C19 1.816(3)
Si1 C9 1.867(5)
Si1 C8 1.871(4)
Si1 C7 1.876(4)
Si1 C3 1.883(4)
Si2 C18 1.861(4)
Si2 C17 1.862(4)
Si2 C16 1.876(4)
Si2 C12 1.889(4)
Si3 C25 1.853(4)
Si3 C27 1.866(5)
Si3 C26 1.876(4)
Si3 C21 1.894(4)
C1 C6 1.395(5)
C1 C2 1.403(5)
C2 C3 1.422(5)
C3 C4 1.395(5)
C4 C5 1.384(5)
C5 C6 1.384(5)
C10 C15 1.392(5)
C10 C11 1.418(5)
C11 C12 1.414(5)
C12 C13 1.395(5)
C13 C14 1.394(5)
C14 C15 1.380(5)
C19 C24 1.384(5)
C19 C20 1.408(5)
C20 C21 1.429(5)
C21 C22 1.394(5)
C22 C23 1.383(5)
C23 C24 1.393(5)
C28 C29 1.3900
C28 C33 1.3900
C28 S4 1.813(3)
C29 C30 1.3900
C30 C31 1.3900
C31 C32 1.3900
C32 C33 1.3900
P2 N1 1.572(3)
P2 C34 1.802(4)
P2 C46 1.803(3)
P2 C40 1.805(3)
P3 N1 1.581(3)
P3 C64 1.787(4)
P3 C52 1.798(4)
P3 C58 1.802(4)
C34 C35 1.389(5)
C34 C39 1.393(5)
C35 C36 1.400(6)
C36 C37 1.371(6)
C37 C38 1.376(7)
C38 C39 1.376(6)
C40 C41 1.381(5)
C40 C45 1.389(5)
C41 C42 1.394(5)
C42 C43 1.382(6)
C43 C44 1.376(6)
C44 C45 1.398(5)
C46 C47 1.387(5)
C46 C51 1.389(5)
C47 C48 1.384(5)
C48 C49 1.378(5)
C49 C50 1.381(5)
C50 C51 1.389(5)
C52 C57 1.389(5)
C52 C53 1.391(5)
C53 C54 1.381(5)
C54 C55 1.361(6)
C55 C56 1.364(6)
C56 C57 1.396(6)
C58 C63 1.389(5)
C58 C59 1.398(5)
C59 C60 1.383(6)
C60 C61 1.378(7)
C61 C62 1.377(7)
C62 C63 1.389(6)
C64 C65 1.383(5)
C64 C69 1.392(5)
C65 C66 1.380(6)
C66 C67 1.381(6)
C67 C68 1.368(6)
C68 C69 1.378(5)
